data_4510558
loop_
_publ_author_name
'Hoque, Md. Najbul'
'Das, Gopal'

_publ_section_title
;
 Cationic Tripodal Receptor Assisted Formation of Anion and Anion--Water
 Clusters: Structural Interpretation of Dihydrogen Phosphate Cluster and
 Sulfate--Water Tetramer [(SO4)2--(H2O)2]4--
;
_journal_issue 6
_journal_name_full 'Crystal Growth &amp; Design'
_journal_page_first 2962
_journal_paper_doi 10.1021/cg500242u
_journal_volume 14
_journal_year 2014
_chemical_formula_moiety 'C24 H34 N4 O3, 4(H2 O4 P), H2 O'
_chemical_formula_sum 'C24 H44 N4 O20 P4'
_chemical_formula_weight 832.51
_chemical_name_systematic
; 
 ? 
;
_space_group_IT_number 2
_symmetry_cell_setting triclinic
_symmetry_space_group_name_Hall '-P 1'
_symmetry_space_group_name_H-M 'P -1'
_atom_sites_solution_hydrogens geom
_atom_sites_solution_primary direct
_atom_sites_solution_secondary difmap
_audit_creation_method SHELXL-97
_cell_angle_alpha 65.496(6)
_cell_angle_beta 64.074(7)
_cell_angle_gamma 61.250(6)
_cell_formula_units_Z 2
_cell_length_a 12.8225(8)
_cell_length_b 13.3153(7)
_cell_length_c 13.7615(9)
_cell_measurement_temperature 298(2)
_cell_measurement_theta_max 20.58
_cell_measurement_theta_min 2.22
_cell_volume 1789.3(2)
_computing_cell_refinement 'Bruker SMART'
_computing_data_collection 'Bruker SMART'
_computing_data_reduction 'Bruker SAINT'
_computing_molecular_graphics 'Bruker SHELXTL'
_computing_publication_material 'Bruker SHELXTL'
_computing_structure_refinement 'SHELXL-97 (Sheldrick, 1997)'
_computing_structure_solution 'SHELXS-97 (Sheldrick, 1990)'
_diffrn_ambient_temperature 298(2)
_diffrn_measured_fraction_theta_full 0.996
_diffrn_measured_fraction_theta_max 0.996
_diffrn_measurement_device_type 'CCD area detector'
_diffrn_measurement_method 'phi and omega scans'
_diffrn_radiation_monochromator graphite
_diffrn_radiation_source 'fine-focus sealed tube'
_diffrn_radiation_type MoK\a
_diffrn_radiation_wavelength 0.71073
_diffrn_reflns_av_R_equivalents 0.0247
_diffrn_reflns_av_sigmaI/netI 0.0453
_diffrn_reflns_limit_h_max 17
_diffrn_reflns_limit_h_min -17
_diffrn_reflns_limit_k_max 16
_diffrn_reflns_limit_k_min -17
_diffrn_reflns_limit_l_max 18
_diffrn_reflns_limit_l_min -18
_diffrn_reflns_number 14383
_diffrn_reflns_theta_full 28.68
_diffrn_reflns_theta_max 28.68
_diffrn_reflns_theta_min 2.90
_exptl_absorpt_coefficient_mu 0.299
_exptl_absorpt_correction_T_max 0.956
_exptl_absorpt_correction_T_min 0.934
_exptl_absorpt_correction_type multi-scan
_exptl_absorpt_process_details SADBAS
_exptl_crystal_colour red
_exptl_crystal_density_diffrn 1.545
_exptl_crystal_density_method 'not measured'
_exptl_crystal_description block
_exptl_crystal_F_000 872.0
_exptl_crystal_size_max 0.23
_exptl_crystal_size_mid 0.19
_exptl_crystal_size_min 0.15
_refine_diff_density_max 1.026
_refine_diff_density_min -0.538
_refine_diff_density_rms 0.075
_refine_ls_extinction_method none
_refine_ls_goodness_of_fit_ref 0.787
_refine_ls_hydrogen_treatment mixed
_refine_ls_matrix_type full
_refine_ls_number_parameters 517
_refine_ls_number_reflns 8071
_refine_ls_number_restraints 5
_refine_ls_restrained_S_all 0.787
_refine_ls_R_factor_all 0.0705
_refine_ls_R_factor_gt 0.0545
_refine_ls_shift/su_max 0.003
_refine_ls_shift/su_mean 0.001
_refine_ls_structure_factor_coef Fsqd
_refine_ls_weighting_details 'calc w=1/[\s^2^(Fo^2^)+(0.1378P)^2^+3.4281P] where P=(Fo^2^+2Fc^2^)/3'
_refine_ls_weighting_scheme calc
_refine_ls_wR_factor_gt 0.1604
_refine_ls_wR_factor_ref 0.1864
_reflns_number_gt 6339
_reflns_number_total 9197
_reflns_threshold_expression >2sigma(I)
_cod_data_source_file cg500242u_si_002.cif
_cod_data_source_block LH4-4H2PO4-H2O
_cod_depositor_comments
;
The following automatic conversions were performed:

'_symmetry_cell_setting' value 'Triclinic' changed to 'triclinic'
according to
/usr/data/users/saulius/crontab/automatic-downloads/rss-feeds/ACS/lib/dictionaries/cif_core.dic
dictionary named 'cif_core.dic' version 2.4.2 from 2011-04-26.

Automatic conversion script
Id: cif_fix_values 2281 2013-09-26 08:29:07Z andrius 

 Adding full bibliography for 4510558--4510562.cif.
;
_cod_original_cell_volume 1789.24(19)
_cod_original_sg_symbol_H-M P-1
_cod_database_code 4510558

loop_
_symmetry_equiv_pos_as_xyz
'x, y, z'
'-x, -y, -z'

loop_
_atom_site_label
_atom_site_type_symbol
_atom_site_fract_x
_atom_site_fract_y
_atom_site_fract_z
_atom_site_U_iso_or_equiv
_atom_site_adp_type
_atom_site_occupancy
_atom_site_symmetry_multiplicity
_atom_site_calc_flag
_atom_site_refinement_flags
P2 P 0.89490(7) 0.36901(6) 0.47804(6) 0.02845(18) Uani 1 1 d .
P1 P 0.67534(7) 0.19021(6) 0.42718(6) 0.02839(18) Uani 1 1 d .
P4 P 0.01187(7) 0.08706(7) 0.80689(6) 0.03167(19) Uani 1 1 d .
P3 P 0.26479(7) 0.23401(7) 0.51513(7) 0.03179(19) Uani 1 1 d .
O7 O 0.7679(2) 0.2481(2) 0.3850(2) 0.0422(5) Uani 1 1 d .
O16 O 0.0903(2) 0.1579(2) 0.78361(19) 0.0412(5) Uani 1 1 d .
H16O H 0.1524 0.1432 0.7301 0.062 Uiso 1 1 calc R
O1 O 0.4742(2) 0.8371(2) 1.09623(17) 0.0384(5) Uani 1 1 d .
O9 O 0.9627(3) 0.4171(3) 0.3597(2) 0.0581(8) Uani 1 1 d .
O3 O 0.5369(2) 0.5415(2) 1.10084(17) 0.0364(5) Uani 1 1 d .
O8 O 0.7684(2) 0.3755(2) 0.4818(2) 0.0412(5) Uani 1 1 d .
O11 O 0.8539(2) 0.44679(19) 0.55623(18) 0.0356(5) Uani 1 1 d D
O17 O -0.0600(2) 0.0618(2) 0.93062(19) 0.0467(6) Uani 1 1 d .
O4 O 0.6836(2) 0.1482(2) 0.3323(2) 0.0479(6) Uani 1 1 d .
H4O H 0.7552 0.1039 0.3088 0.072 Uiso 1 1 calc R
O5 O 0.5421(2) 0.2809(2) 0.4555(2) 0.0433(6) Uani 1 1 d .
O14 O 0.2854(2) 0.1362(2) 0.6208(2) 0.0553(7) Uani 1 1 d .
O2 O 0.7481(2) 0.5937(2) 1.16487(18) 0.0399(5) Uani 1 1 d .
O15 O 0.2107(3) 0.2039(4) 0.4547(3) 0.0752(11) Uani 1 1 d .
O12 O 0.3901(2) 0.2352(3) 0.4301(2) 0.0479(6) Uani 1 1 d D
O19 O -0.0938(2) 0.1722(3) 0.7500(2) 0.0596(7) Uani 1 1 d .
H19O H -0.0638 0.1833 0.6819 0.089 Uiso 1 1 calc R
O13 O 0.1758(3) 0.3475(2) 0.5484(2) 0.0638(8) Uani 1 1 d .
O18 O 0.0907(2) -0.0207(2) 0.7631(2) 0.0523(7) Uani 1 1 d .
N1 N 0.4968(2) 0.6329(2) 1.26892(19) 0.0304(5) Uani 1 1 d .
H1N H 0.5414 0.6466 1.1953 0.036 Uiso 1 1 calc R
O10 O 0.9685(3) 0.2431(2) 0.5304(2) 0.0522(7) Uani 1 1 d .
O6 O 0.6911(3) 0.0864(2) 0.5304(2) 0.0508(6) Uani 1 1 d D
N4 N 0.9376(2) 0.4150(2) 0.72790(19) 0.0310(5) Uani 1 1 d .
H4NA H 0.9115 0.4194 0.6755 0.037 Uiso 1 1 calc R
H4NC H 0.9909 0.3419 0.7477 0.037 Uiso 1 1 calc R
H4NB H 0.9753 0.4664 0.7011 0.037 Uiso 1 1 calc R
N2 N 0.5145(3) 0.9712(3) 0.6424(2) 0.0361(6) Uani 1 1 d .
N3 N 1.0034(3) 0.8338(3) 0.7597(2) 0.0388(6) Uani 1 1 d .
H3NC H 0.9546 0.8708 0.7155 0.047 Uiso 1 1 calc R
H3NA H 1.0753 0.7830 0.7277 0.047 Uiso 1 1 calc R
H3NB H 1.0181 0.8869 0.7701 0.047 Uiso 1 1 calc R
C19 C 0.6343(3) 0.5007(3) 1.0126(2) 0.0294(6) Uani 1 1 d .
C22 C 0.8304(3) 0.4434(3) 0.8260(2) 0.0284(6) Uani 1 1 d .
C14 C 0.9414(3) 0.7690(3) 0.8680(3) 0.0335(6) Uani 1 1 d .
C3 C 0.4751(3) 0.8753(3) 0.9860(2) 0.0318(6) Uani 1 1 d .
C24 C 0.6419(3) 0.5849(3) 0.9089(2) 0.0327(6) Uani 1 1 d .
H24 H 0.5804 0.6604 0.9028 0.039 Uiso 1 1 calc R
O20 O 0.9149(3) 0.9445(3) 0.5646(3) 0.0631(8) Uani 1 1 d GD
C21 C 0.8215(3) 0.3581(3) 0.9274(3) 0.0368(7) Uani 1 1 d .
H21 H 0.8815 0.2819 0.9327 0.044 Uiso 1 1 calc R
C8 C 0.5880(3) 0.8799(3) 0.9073(3) 0.0359(6) Uani 1 1 d .
H8 H 0.6547 0.8614 0.9305 0.043 Uiso 1 1 calc R
C17 C 0.4409(3) 0.5468(3) 1.2880(2) 0.0357(6) Uani 1 1 d .
H17A H 0.3615 0.5897 1.2721 0.043 Uiso 1 1 calc R
H17B H 0.4266 0.5006 1.3654 0.043 Uiso 1 1 calc R
C18 C 0.5302(3) 0.4654(3) 1.2115(2) 0.0360(7) Uani 1 1 d .
H18A H 0.6116 0.4258 1.2232 0.043 Uiso 1 1 calc R
H18B H 0.4990 0.4060 1.2246 0.043 Uiso 1 1 calc R
C6 C 0.5006(3) 0.9404(3) 0.7613(2) 0.0315(6) Uani 1 1 d .
C23 C 0.7404(3) 0.5564(3) 0.8155(2) 0.0316(6) Uani 1 1 d .
H23 H 0.7459 0.6125 0.7467 0.038 Uiso 1 1 calc R
C1 C 0.3999(3) 0.7518(3) 1.2864(2) 0.0383(7) Uani 1 1 d .
H1A H 0.4337 0.7916 1.3038 0.046 Uiso 1 1 calc R
H1B H 0.3279 0.7411 1.3487 0.046 Uiso 1 1 calc R
C7 C 0.6009(3) 0.9119(3) 0.7945(3) 0.0354(6) Uani 1 1 d .
H7 H 0.6766 0.9141 0.7414 0.042 Uiso 1 1 calc R
C11 C 0.8162(3) 0.6538(3) 1.0701(2) 0.0317(6) Uani 1 1 d .
C20 C 0.7226(3) 0.3868(3) 1.0211(2) 0.0364(7) Uani 1 1 d .
H20 H 0.7158 0.3298 1.0892 0.044 Uiso 1 1 calc R
C13 C 0.9002(3) 0.8072(3) 0.9623(3) 0.0404(7) Uani 1 1 d .
H13 H 0.9150 0.8712 0.9576 0.048 Uiso 1 1 calc R
C2 C 0.3622(3) 0.8256(3) 1.1813(3) 0.0429(7) Uani 1 1 d .
H2B H 0.3288 0.7865 1.1627 0.051 Uiso 1 1 calc R
H2A H 0.2996 0.9028 1.1902 0.051 Uiso 1 1 calc R
C15 C 0.9250(3) 0.6714(3) 0.8737(3) 0.0370(7) Uani 1 1 d .
H15 H 0.9554 0.6450 0.8102 0.044 Uiso 1 1 calc R
C16 C 0.8623(3) 0.6132(3) 0.9760(3) 0.0354(6) Uani 1 1 d .
H16 H 0.8512 0.5468 0.9814 0.042 Uiso 1 1 calc R
C12 C 0.8364(3) 0.7491(3) 1.0648(3) 0.0394(7) Uani 1 1 d .
H12 H 0.8079 0.7744 1.1286 0.047 Uiso 1 1 calc R
C9 C 0.5886(3) 0.5820(3) 1.3330(2) 0.0364(7) Uani 1 1 d .
H9A H 0.6247 0.4963 1.3469 0.044 Uiso 1 1 calc R
H9B H 0.5467 0.6016 1.4045 0.044 Uiso 1 1 calc R
C10 C 0.6899(3) 0.6331(3) 1.2648(3) 0.0410(7) Uani 1 1 d .
H10B H 0.6547 0.7190 1.2476 0.049 Uiso 1 1 calc R
H10A H 0.7493 0.6038 1.3049 0.049 Uiso 1 1 calc R
C5 C 0.3880(3) 0.9376(3) 0.8388(3) 0.0403(7) Uani 1 1 d .
H5 H 0.3213 0.9572 0.8152 0.048 Uiso 1 1 calc R
C4 C 0.3741(3) 0.9053(3) 0.9526(3) 0.0406(7) Uani 1 1 d .
H4 H 0.2981 0.9039 1.0054 0.049 Uiso 1 1 calc R
H2NB H 0.456(4) 1.018(4) 0.634(4) 0.045(12) Uiso 1 1 d .
H2NA H 0.533(4) 0.907(4) 0.628(4) 0.064(13) Uiso 1 1 d .
H2NC H 0.579(4) 1.009(4) 0.592(4) 0.065(13) Uiso 1 1 d .
H12O H 0.439(9) 0.253(10) 0.438(10) 0.24(5) Uiso 1 1 d D
H6O H 0.755(7) 0.051(10) 0.550(11) 0.27(7) Uiso 1 1 d D
H11A H 0.841(8) 0.518(3) 0.522(6) 0.15(3) Uiso 1 1 d D
H8A H 0.782(5) 0.336(4) 0.444(4) 0.073(15) Uiso 1 1 d .
H15A H 0.153(8) 0.194(7) 0.498(7) 0.14(3) Uiso 1 1 d .
H2OB H 0.963(8) 0.866(6) 0.528(8) 0.20(4) Uiso 1 1 d D
H2OA H 0.962(6) 1.012(6) 0.541(5) 0.140(19) Uiso 1 1 d D

loop_
_atom_site_aniso_label
_atom_site_aniso_U_11
_atom_site_aniso_U_22
_atom_site_aniso_U_33
_atom_site_aniso_U_23
_atom_site_aniso_U_13
_atom_site_aniso_U_12
P2 0.0272(4) 0.0311(4) 0.0299(4) -0.0112(3) -0.0070(3) -0.0114(3)
P1 0.0250(4) 0.0309(4) 0.0314(4) -0.0116(3) -0.0044(3) -0.0124(3)
P4 0.0305(4) 0.0315(4) 0.0285(4) -0.0098(3) -0.0001(3) -0.0140(3)
P3 0.0236(4) 0.0296(4) 0.0347(4) -0.0112(3) -0.0040(3) -0.0061(3)
O7 0.0375(12) 0.0543(14) 0.0453(13) -0.0240(11) 0.0018(10) -0.0277(11)
O16 0.0400(12) 0.0470(13) 0.0375(12) -0.0184(10) 0.0030(10) -0.0233(11)
O1 0.0352(12) 0.0471(12) 0.0251(10) -0.0014(9) -0.0081(9) -0.0169(10)
O9 0.0646(17) 0.0759(19) 0.0441(14) -0.0324(14) 0.0163(13) -0.0481(16)
O3 0.0342(11) 0.0429(12) 0.0239(10) -0.0135(9) -0.0012(8) -0.0108(9)
O8 0.0278(11) 0.0516(14) 0.0517(14) -0.0280(12) -0.0112(10) -0.0084(10)
O11 0.0461(13) 0.0337(11) 0.0307(11) -0.0113(9) -0.0120(10) -0.0142(10)
O17 0.0449(14) 0.0436(13) 0.0326(12) -0.0084(10) 0.0058(10) -0.0186(11)
O4 0.0356(12) 0.0590(15) 0.0636(16) -0.0413(13) -0.0147(12) -0.0069(11)
O5 0.0298(11) 0.0450(13) 0.0581(15) -0.0305(12) -0.0064(10) -0.0075(10)
O14 0.0323(12) 0.0473(14) 0.0494(15) 0.0048(12) -0.0078(11) -0.0057(11)
O2 0.0442(13) 0.0447(12) 0.0332(11) -0.0120(10) -0.0035(10) -0.0235(11)
O15 0.0291(14) 0.122(3) 0.097(3) -0.079(2) -0.0093(16) -0.0108(16)
O12 0.0329(12) 0.0697(17) 0.0428(13) -0.0246(12) 0.0023(10) -0.0237(12)
O19 0.0336(13) 0.079(2) 0.0500(15) -0.0150(15) -0.0107(11) -0.0121(13)
O13 0.0655(18) 0.0323(12) 0.0536(16) -0.0165(11) 0.0092(14) -0.0078(12)
O18 0.0440(14) 0.0475(14) 0.0623(16) -0.0325(13) 0.0120(12) -0.0239(11)
N1 0.0329(13) 0.0351(12) 0.0190(10) -0.0086(9) -0.0012(9) -0.0138(10)
O10 0.0629(17) 0.0347(12) 0.0574(16) -0.0153(11) -0.0344(14) 0.0007(11)
O6 0.0437(14) 0.0456(14) 0.0458(14) 0.0007(11) -0.0097(12) -0.0172(12)
N4 0.0324(13) 0.0368(13) 0.0245(11) -0.0128(10) -0.0006(10) -0.0161(11)
N2 0.0341(15) 0.0368(14) 0.0292(13) -0.0081(11) -0.0117(11) -0.0054(13)
N3 0.0319(13) 0.0456(15) 0.0379(14) -0.0141(12) -0.0014(11) -0.0187(12)
C19 0.0292(14) 0.0351(14) 0.0265(13) -0.0140(11) -0.0023(11) -0.0139(12)
C22 0.0294(14) 0.0343(14) 0.0245(13) -0.0143(11) -0.0006(11) -0.0150(12)
C14 0.0259(14) 0.0399(15) 0.0356(15) -0.0120(13) -0.0047(12) -0.0148(12)
C3 0.0319(14) 0.0295(13) 0.0268(13) -0.0023(11) -0.0097(11) -0.0092(12)
C24 0.0328(15) 0.0321(14) 0.0287(14) -0.0103(11) -0.0082(12) -0.0074(12)
O20 0.0618(18) 0.0503(16) 0.083(2) -0.0143(15) -0.0351(17) -0.0149(14)
C21 0.0404(17) 0.0306(14) 0.0317(15) -0.0129(12) -0.0041(13) -0.0091(13)
C8 0.0305(15) 0.0436(16) 0.0341(15) -0.0020(13) -0.0127(12) -0.0179(13)
C17 0.0356(16) 0.0425(16) 0.0255(14) -0.0102(12) 0.0015(12) -0.0198(14)
C18 0.0404(17) 0.0408(16) 0.0249(14) -0.0108(12) -0.0005(12) -0.0197(14)
C6 0.0316(14) 0.0306(14) 0.0254(13) -0.0055(11) -0.0090(11) -0.0074(12)
C23 0.0359(15) 0.0328(14) 0.0214(12) -0.0055(11) -0.0067(11) -0.0119(12)
C1 0.0420(17) 0.0359(15) 0.0260(14) -0.0109(12) -0.0007(13) -0.0121(13)
C7 0.0287(14) 0.0399(16) 0.0292(14) -0.0041(12) -0.0047(12) -0.0138(13)
C11 0.0295(14) 0.0358(15) 0.0311(14) -0.0069(12) -0.0095(12) -0.0138(12)
C20 0.0453(17) 0.0297(14) 0.0251(14) -0.0061(11) -0.0042(13) -0.0134(13)
C13 0.0460(18) 0.0462(18) 0.0399(17) -0.0147(14) -0.0066(14) -0.0275(15)
C2 0.0324(16) 0.0429(17) 0.0343(16) -0.0070(14) -0.0011(13) -0.0102(14)
C15 0.0343(16) 0.0426(16) 0.0362(16) -0.0175(13) -0.0029(13) -0.0164(13)
C16 0.0355(15) 0.0358(15) 0.0369(16) -0.0143(13) -0.0057(13) -0.0153(13)
C12 0.0421(17) 0.0522(19) 0.0344(16) -0.0185(14) -0.0062(13) -0.0235(15)
C9 0.0422(17) 0.0441(17) 0.0203(13) -0.0044(12) -0.0087(12) -0.0176(14)
C10 0.0481(19) 0.0524(19) 0.0302(15) -0.0106(14) -0.0124(14) -0.0236(16)
C5 0.0289(15) 0.0522(19) 0.0343(16) -0.0094(14) -0.0100(13) -0.0116(14)
C4 0.0262(14) 0.0517(19) 0.0322(15) -0.0085(14) -0.0053(12) -0.0106(14)

loop_
_atom_type_symbol
_atom_type_description
_atom_type_scat_dispersion_real
_atom_type_scat_dispersion_imag
_atom_type_scat_source
C C 0.0033 0.0016 'International Tables Vol C Tables 4.2.6.8 and 6.1.1.4'
H H 0.0000 0.0000 'International Tables Vol C Tables 4.2.6.8 and 6.1.1.4'
N N 0.0061 0.0033 'International Tables Vol C Tables 4.2.6.8 and 6.1.1.4'
O O 0.0106 0.0060 'International Tables Vol C Tables 4.2.6.8 and 6.1.1.4'
P P 0.1023 0.0942 'International Tables Vol C Tables 4.2.6.8 and 6.1.1.4'

loop_
_geom_angle_atom_site_label_1
_geom_angle_atom_site_label_2
_geom_angle_atom_site_label_3
_geom_angle
O9 P2 O10 113.67(17)
O9 P2 O11 112.88(13)
O10 P2 O11 107.92(13)
O9 P2 O8 109.26(16)
O10 P2 O8 109.57(15)
O11 P2 O8 102.98(13)
O7 P1 O6 113.00(15)
O7 P1 O5 110.30(13)
O6 P1 O5 108.61(15)
O7 P1 O4 110.26(14)
O6 P1 O4 109.95(16)
O5 P1 O4 104.35(13)
O18 P4 O17 114.33(15)
O18 P4 O16 111.09(14)
O17 P4 O16 109.46(14)
O18 P4 O19 111.22(18)
O17 P4 O19 102.93(15)
O16 P4 O19 107.32(16)
O13 P3 O12 116.25(16)
O13 P3 O14 107.96(16)
O12 P3 O14 109.54(15)
O13 P3 O15 110.25(19)
O12 P3 O15 102.38(17)
O14 P3 O15 110.3(2)
C3 O1 C2 117.7(2)
C19 O3 C18 118.8(2)
C11 O2 C10 119.4(2)
C9 N1 C1 112.5(2)
C9 N1 C17 112.9(2)
C1 N1 C17 112.8(2)
O3 C19 C20 124.8(3)
O3 C19 C24 115.1(3)
C20 C19 C24 120.0(3)
C23 C22 C21 121.0(3)
C23 C22 N4 118.9(3)
C21 C22 N4 120.0(3)
C15 C14 C13 121.2(3)
C15 C14 N3 119.4(3)
C13 C14 N3 119.4(3)
O1 C3 C4 124.3(3)
O1 C3 C8 115.0(3)
C4 C3 C8 120.7(3)
C23 C24 C19 120.3(3)
C22 C21 C20 119.8(3)
C7 C8 C3 119.8(3)
N1 C17 C18 108.7(2)
O3 C18 C17 104.9(2)
C5 C6 C7 121.0(3)
C5 C6 N2 119.2(3)
C7 C6 N2 119.7(3)
C22 C23 C24 119.1(3)
N1 C1 C2 108.9(2)
C6 C7 C8 119.4(3)
C12 C11 O2 124.5(3)
C12 C11 C16 120.7(3)
O2 C11 C16 114.8(3)
C19 C20 C21 119.6(3)
C14 C13 C12 119.7(3)
O1 C2 C1 105.1(3)
C14 C15 C16 118.9(3)
C11 C16 C15 120.2(3)
C11 C12 C13 119.2(3)
N1 C9 C10 108.8(2)
O2 C10 C9 104.7(2)
C6 C5 C4 120.0(3)
C3 C4 C5 119.0(3)

loop_
_geom_bond_atom_site_label_1
_geom_bond_atom_site_label_2
_geom_bond_distance
P2 O9 1.500(3)
P2 O10 1.514(2)
P2 O11 1.553(2)
P2 O8 1.560(2)
P1 O7 1.499(2)
P1 O6 1.524(3)
P1 O5 1.533(2)
P1 O4 1.567(2)
P4 O18 1.494(2)
P4 O17 1.521(2)
P4 O16 1.544(2)
P4 O19 1.564(3)
P3 O13 1.502(2)
P3 O12 1.522(2)
P3 O14 1.521(3)
P3 O15 1.543(3)
O1 C3 1.382(3)
O1 C2 1.432(4)
O3 C19 1.378(3)
O3 C18 1.428(4)
O2 C11 1.383(4)
O2 C10 1.431(4)
N1 C9 1.505(4)
N1 C1 1.506(4)
N1 C17 1.509(4)
N4 C22 1.468(3)
N2 C6 1.462(4)
N3 C14 1.468(4)
C19 C20 1.383(4)
C19 C24 1.400(4)
C22 C23 1.383(4)
C22 C21 1.386(4)
C14 C15 1.379(4)
C14 C13 1.383(4)
C3 C4 1.385(4)
C3 C8 1.390(4)
C24 C23 1.384(4)
C21 C20 1.389(4)
C8 C7 1.384(4)
C17 C18 1.514(4)
C6 C5 1.377(4)
C6 C7 1.381(4)
C1 C2 1.507(5)
C11 C12 1.381(4)
C11 C16 1.386(4)
C13 C12 1.396(5)
C15 C16 1.392(4)
C9 C10 1.512(4)
C5 C4 1.392(5)
